data_2222127
loop_
_publ_author_name
'Zhao, Hong'

_publ_section_title
;
 1-Benzyl-5-methyl-1<i>H</i>-1,2,3-triazole-4-carboxylic acid
 monohydrate
;
_journal_issue 6
_journal_name_full 'Acta Crystallographica Section E'
_journal_page_first o1258
_journal_paper_doi 10.1107/S160053680901678X
_journal_volume 65
_journal_year 2009
_chemical_formula_iupac 'C11 H11 N3 O2, H2 O'
_chemical_formula_moiety 'C11 H11 N3 O2, H2 O'
_chemical_formula_sum 'C11 H13 N3 O3'
_chemical_formula_weight 235.24
_chemical_name_systematic
;
1-Benzyl-5-methyl-<i>1H</i>-1,2,3-triazole-4-carboxylic acid monohydrate
;
_space_group_IT_number 2
_symmetry_cell_setting triclinic
_symmetry_space_group_name_Hall '-P 1'
_symmetry_space_group_name_H-M 'P -1'
_atom_sites_solution_hydrogens geom
_atom_sites_solution_primary direct
_atom_sites_solution_secondary difmap
_audit_creation_method SHELXL-97
_cell_angle_alpha 99.87(4)
_cell_angle_beta 93.75(3)
_cell_angle_gamma 91.80(3)
_cell_formula_units_Z 2
_cell_length_a 6.5808(13)
_cell_length_b 7.4995(15)
_cell_length_c 12.337(3)
_cell_measurement_reflns_used 1986
_cell_measurement_temperature 291.5
_cell_measurement_theta_max 27.4688
_cell_measurement_theta_min 2.5647
_cell_volume 598.0(2)
_computing_cell_refinement 'CrystalClear (Rigaku, 2005)'
_computing_data_collection 'CrystalClear (Rigaku, 2005)'
_computing_data_reduction 'CrystalClear (Rigaku, 2005)'
_computing_molecular_graphics 'SHELXTL (Sheldrick, 2008)'
_computing_publication_material 'SHELXTL (Sheldrick, 2008)'
_computing_structure_refinement 'SHELXL97 (Sheldrick, 2008)'
_computing_structure_solution 'SHELXS97 (Sheldrick, 2008)'
_diffrn_ambient_temperature 291.5
_diffrn_detector_area_resol_mean 13.6612
_diffrn_measured_fraction_theta_full 0.993
_diffrn_measured_fraction_theta_max 0.993
_diffrn_measurement_device_type 'Rigaku SCXmini'
_diffrn_measurement_method '\w scans'
_diffrn_radiation_monochromator graphite
_diffrn_radiation_source 'fine-focus sealed tube'
_diffrn_radiation_type MoK\a
_diffrn_radiation_wavelength 0.71073
_diffrn_reflns_av_R_equivalents 0.0419
_diffrn_reflns_av_sigmaI/netI 0.0558
_diffrn_reflns_limit_h_max 8
_diffrn_reflns_limit_h_min -8
_diffrn_reflns_limit_k_max 9
_diffrn_reflns_limit_k_min -9
_diffrn_reflns_limit_l_max 15
_diffrn_reflns_limit_l_min -15
_diffrn_reflns_number 6256
_diffrn_reflns_theta_full 27.48
_diffrn_reflns_theta_max 27.48
_diffrn_reflns_theta_min 3.11
_diffrn_standards_number 0
_exptl_absorpt_coefficient_mu 0.097
_exptl_absorpt_correction_T_max 0.9758
_exptl_absorpt_correction_T_min 0.9633
_exptl_absorpt_correction_type multi-scan
_exptl_absorpt_process_details '(CrystalClear; Rigaku, 2005)'
_exptl_crystal_colour colourless
_exptl_crystal_density_diffrn 1.306
_exptl_crystal_density_method 'not measured'
_exptl_crystal_description prism
_exptl_crystal_F_000 248
_exptl_crystal_size_max 0.35
_exptl_crystal_size_mid 0.30
_exptl_crystal_size_min 0.25
_refine_diff_density_max 0.185
_refine_diff_density_min -0.154
_refine_ls_extinction_method none
_refine_ls_goodness_of_fit_ref 1.045
_refine_ls_hydrogen_treatment constr
_refine_ls_matrix_type full
_refine_ls_number_parameters 156
_refine_ls_number_reflns 2730
_refine_ls_number_restraints 0
_refine_ls_restrained_S_all 1.045
_refine_ls_R_factor_all 0.1202
_refine_ls_R_factor_gt 0.0641
_refine_ls_shift/su_max 0.000
_refine_ls_shift/su_mean 0.000
_refine_ls_structure_factor_coef Fsqd
_refine_ls_weighting_details 'calc w=1/[\s^2^(Fo^2^)+(0.0599P)^2^+0.1870P] where P=(Fo^2^+2Fc^2^)/3'
_refine_ls_weighting_scheme calc
_refine_ls_wR_factor_gt 0.1503
_refine_ls_wR_factor_ref 0.1743
_reflns_number_gt 1540
_reflns_number_total 2730
_reflns_threshold_expression >2sigma(I)
_cod_data_source_file rz2316.cif
_cod_data_source_block I
_cod_database_code 2222127
_cod_database_fobs_code 2222127

loop_
_symmetry_equiv_pos_as_xyz
'x, y, z'
'-x, -y, -z'

loop_
_atom_site_type_symbol
_atom_site_label
_atom_site_fract_x
_atom_site_fract_y
_atom_site_fract_z
_atom_site_U_iso_or_equiv
_atom_site_adp_type
_atom_site_calc_flag
_atom_site_refinement_flags
_atom_site_occupancy
_atom_site_disorder_assembly
_atom_site_disorder_group
C C1 0.2853(4) 0.2569(4) 0.9216(2) 0.0526(6) Uani d . 1 . .
C C2 0.4367(4) 0.3462(3) 0.86392(19) 0.0484(6) Uani d . 1 . .
C C3 0.6073(4) 0.2769(3) 0.8171(2) 0.0531(6) Uani d . 1 . .
C C4 0.6958(5) 0.0956(4) 0.8063(3) 0.0767(9) Uani d . 1 . .
H H4A 0.6878 0.0398 0.7300 0.115 Uiso calc R 1 . .
H H4B 0.6210 0.0212 0.8473 0.115 Uiso calc R 1 . .
H H4C 0.8359 0.1084 0.8346 0.115 Uiso calc R 1 . .
C C5 0.8767(4) 0.4291(5) 0.7208(2) 0.0715(8) Uani d . 1 . .
H H5A 0.9851 0.3738 0.7586 0.086 Uiso calc R 1 . .
H H5B 0.9167 0.5557 0.7242 0.086 Uiso calc R 1 . .
C C6 0.8532(4) 0.3374(4) 0.6016(2) 0.0609(7) Uani d . 1 . .
C C7 0.6735(6) 0.3212(6) 0.5403(3) 0.0988(12) Uani d . 1 . .
H H7 0.5557 0.3604 0.5729 0.119 Uiso calc R 1 . .
C C8 0.6638(8) 0.2462(7) 0.4289(3) 0.1207(15) Uani d . 1 . .
H H8 0.5399 0.2379 0.3872 0.145 Uiso calc R 1 . .
C C9 0.8314(11) 0.1859(6) 0.3814(3) 0.1187(17) Uani d . 1 . .
H H9 0.8239 0.1327 0.3073 0.142 Uiso calc R 1 . .
C C10 1.0096(9) 0.2029(6) 0.4414(5) 0.1221(16) Uani d . 1 . .
H H10 1.1271 0.1639 0.4083 0.146 Uiso calc R 1 . .
C C11 1.0215(5) 0.2769(5) 0.5510(3) 0.0872(10) Uani d . 1 . .
H H11 1.1467 0.2860 0.5916 0.105 Uiso calc R 1 . .
N N1 0.4242(3) 0.5221(3) 0.85113(17) 0.0557(6) Uani d . 1 . .
N N2 0.5786(4) 0.5666(3) 0.79918(18) 0.0624(6) Uani d . 1 . .
N N3 0.6905(3) 0.4179(3) 0.77838(16) 0.0567(6) Uani d . 1 . .
O O1 0.1510(3) 0.3660(2) 0.96493(16) 0.0649(6) Uani d . 1 . .
H H1 0.0776 0.3125 1.0012 0.097 Uiso calc R 1 . .
O O2 0.2875(4) 0.0973(3) 0.9257(2) 0.0921(8) Uani d . 1 . .
O O1W 0.1065(3) 0.7618(2) 0.91803(16) 0.0709(6) Uani d . 1 . .
H H1A 0.2137 0.6876 0.9038 0.106 Uiso d R 1 . .
H H1B 0.1686 0.8670 0.9279 0.106 Uiso d R 1 . .

loop_
_atom_site_aniso_label
_atom_site_aniso_U_11
_atom_site_aniso_U_22
_atom_site_aniso_U_33
_atom_site_aniso_U_12
_atom_site_aniso_U_13
_atom_site_aniso_U_23
C1 0.0594(16) 0.0472(15) 0.0502(15) -0.0021(12) 0.0062(12) 0.0056(11)
C2 0.0559(15) 0.0463(13) 0.0418(13) -0.0018(11) 0.0051(11) 0.0043(10)
C3 0.0562(15) 0.0564(16) 0.0425(14) -0.0037(12) 0.0033(11) -0.0016(11)
C4 0.079(2) 0.0675(19) 0.079(2) 0.0093(16) 0.0153(16) -0.0065(16)
C5 0.0516(16) 0.108(2) 0.0536(17) -0.0118(15) 0.0079(13) 0.0128(16)
C6 0.0641(18) 0.0689(18) 0.0531(16) 0.0011(14) 0.0143(14) 0.0162(13)
C7 0.080(2) 0.148(4) 0.059(2) 0.008(2) -0.0022(18) -0.007(2)
C8 0.142(4) 0.149(4) 0.062(2) -0.002(3) -0.012(3) 0.003(2)
C9 0.202(6) 0.096(3) 0.058(2) -0.009(3) 0.048(3) 0.003(2)
C10 0.147(4) 0.114(3) 0.108(4) 0.016(3) 0.072(3) 0.001(3)
C11 0.083(2) 0.092(2) 0.090(3) 0.0129(19) 0.0349(19) 0.013(2)
N1 0.0634(14) 0.0531(13) 0.0527(13) -0.0007(11) 0.0119(10) 0.0125(10)
N2 0.0677(15) 0.0653(15) 0.0570(14) -0.0054(12) 0.0119(11) 0.0172(11)
N3 0.0560(13) 0.0677(15) 0.0446(12) -0.0065(11) 0.0065(10) 0.0052(10)
O1 0.0683(13) 0.0601(11) 0.0732(13) 0.0066(10) 0.0273(10) 0.0220(9)
O2 0.1035(17) 0.0458(12) 0.134(2) -0.0006(11) 0.0516(15) 0.0183(12)
O1W 0.0752(13) 0.0540(11) 0.0874(14) -0.0015(10) 0.0318(11) 0.0138(10)

loop_
_atom_type_symbol
_atom_type_description
_atom_type_scat_dispersion_real
_atom_type_scat_dispersion_imag
_atom_type_scat_source
C C 0.0033 0.0016 'International Tables Vol C Tables 4.2.6.8 and 6.1.1.4'
H H 0.0000 0.0000 'International Tables Vol C Tables 4.2.6.8 and 6.1.1.4'
N N 0.0061 0.0033 'International Tables Vol C Tables 4.2.6.8 and 6.1.1.4'
O O 0.0106 0.0060 'International Tables Vol C Tables 4.2.6.8 and 6.1.1.4'

loop_
_geom_angle_atom_site_label_1
_geom_angle_atom_site_label_2
_geom_angle_atom_site_label_3
_geom_angle_site_symmetry_1
_geom_angle_site_symmetry_3
_geom_angle
_geom_angle_publ_flag
O2 C1 O1 . . 124.7(2) ?
O2 C1 C2 . . 122.0(2) ?
O1 C1 C2 . . 113.3(2) ?
N1 C2 C3 . . 109.0(2) ?
N1 C2 C1 . . 122.0(2) ?
C3 C2 C1 . . 129.0(2) ?
N3 C3 C2 . . 103.5(2) ?
N3 C3 C4 . . 123.9(2) ?
C2 C3 C4 . . 132.6(2) ?
C3 C4 H4A . . 109.5 ?
C3 C4 H4B . . 109.5 ?
H4A C4 H4B . . 109.5 ?
C3 C4 H4C . . 109.5 ?
H4A C4 H4C . . 109.5 ?
H4B C4 H4C . . 109.5 ?
N3 C5 C6 . . 113.3(2) ?
N3 C5 H5A . . 108.9 ?
C6 C5 H5A . . 108.9 ?
N3 C5 H5B . . 108.9 ?
C6 C5 H5B . . 108.9 ?
H5A C5 H5B . . 107.7 ?
C7 C6 C11 . . 117.9(3) ?
C7 C6 C5 . . 123.0(3) ?
C11 C6 C5 . . 119.0(3) ?
C6 C7 C8 . . 120.4(4) ?
C6 C7 H7 . . 119.8 ?
C8 C7 H7 . . 119.8 ?
C9 C8 C7 . . 120.4(4) ?
C9 C8 H8 . . 119.8 ?
C7 C8 H8 . . 119.8 ?
C10 C9 C8 . . 119.3(4) ?
C10 C9 H9 . . 120.3 ?
C8 C9 H9 . . 120.3 ?
C9 C10 C11 . . 120.8(4) ?
C9 C10 H10 . . 119.6 ?
C11 C10 H10 . . 119.6 ?
C6 C11 C10 . . 121.0(4) ?
C6 C11 H11 . . 119.5 ?
C10 C11 H11 . . 119.5 ?
N2 N1 C2 . . 109.1(2) ?
N1 N2 N3 . . 106.8(2) ?
C3 N3 N2 . . 111.6(2) ?
C3 N3 C5 . . 129.6(3) ?
N2 N3 C5 . . 118.8(2) ?
C1 O1 H1 . . 109.5 ?
H1A O1W H1B . . 100.8 ?

loop_
_geom_bond_atom_site_label_1
_geom_bond_atom_site_label_2
_geom_bond_site_symmetry_2
_geom_bond_distance
_geom_bond_publ_flag
C1 O2 . 1.208(3) ?
C1 O1 . 1.302(3) ?
C1 C2 . 1.470(3) ?
C2 N1 . 1.360(3) ?
C2 C3 . 1.372(3) ?
C3 N3 . 1.347(3) ?
C3 C4 . 1.485(4) ?
C4 H4A . 0.9600 ?
C4 H4B . 0.9600 ?
C4 H4C . 0.9600 ?
C5 N3 . 1.463(3) ?
C5 C6 . 1.509(4) ?
C5 H5A . 0.9700 ?
C5 H5B . 0.9700 ?
C6 C7 . 1.352(4) ?
C6 C11 . 1.359(4) ?
C7 C8 . 1.389(5) ?
C7 H7 . 0.9300 ?
C8 C9 . 1.338(6) ?
C8 H8 . 0.9300 ?
C9 C10 . 1.336(6) ?
C9 H9 . 0.9300 ?
C10 C11 . 1.366(6) ?
C10 H10 . 0.9300 ?
C11 H11 . 0.9300 ?
N1 N2 . 1.301(3) ?
N2 N3 . 1.353(3) ?
O1 H1 . 0.8200 ?
O1W H1A . 0.9192 ?
O1W H1B . 0.8630 ?

loop_
_geom_hbond_atom_site_label_D
_geom_hbond_atom_site_label_H
_geom_hbond_atom_site_label_A
_geom_hbond_site_symmetry_A
_geom_hbond_distance_DH
_geom_hbond_distance_HA
_geom_hbond_distance_DA
_geom_hbond_angle_DHA
O1W H1A N1 . 0.92 1.96 2.870(3) 171.6
O1W H1B O2 1_565 0.86 1.88 2.734(3) 170.7
O1 H1 O1W 2_567 0.82 1.75 2.563(3) 168.4

loop_
_cod_related_entry_id
_cod_related_entry_database
_cod_related_entry_code
1 ChemSpider 30655795
